data_4109770
loop_
_publ_author_name
'Arunkumar Natarajan'
'C. K. Tsai'
'Saeed I. Khan'
'Patrick McCarren'
'K. N. Houk'
'Miguel A. Garcia-Garibay'

_publ_section_title
;
 The Photoarrangement of \a-Santonin is a Single-Crystal-to-Single-Crystal
 Reaction: A Long Kept Secret in Solid-State Organic Chemistry Revealed
;
_journal_name_full 'Journal of the American Chemical Society'
_journal_page_first 9846
_journal_page_last 9847
_journal_paper_doi 10.1021/ja073189o
_journal_volume 129
_journal_year 2007
_chemical_absolute_configuration syn
_chemical_formula_moiety 'C30 H36 O6, C4 H8 O2'
_chemical_formula_sum 'C34 H44 O8'
_chemical_formula_weight 580.69
_chemical_name_systematic
; 
 ? 
;
_space_group_IT_number 19
_symmetry_cell_setting orthorhombic
_symmetry_space_group_name_Hall 'P 2ac 2ab'
_symmetry_space_group_name_H-M 'P 21 21 21'
_atom_sites_solution_hydrogens geom
_atom_sites_solution_primary direct
_atom_sites_solution_secondary difmap
_audit_creation_method SHELXL-97
_cell_angle_alpha 90.00
_cell_angle_beta 90.00
_cell_angle_gamma 90.00
_cell_formula_units_Z 4
_cell_length_a 7.792(3)
_cell_length_b 14.885(5)
_cell_length_c 25.707(9)
_cell_measurement_temperature 100(2)
_cell_volume 2981.6(18)
_computing_structure_refinement 'SHELXL-97 (Sheldrick, 1997)'
_computing_structure_solution 'SHELXS-97 (Sheldrick, 1990)'
_diffrn_ambient_temperature 100(2)
_diffrn_measured_fraction_theta_full 0.994
_diffrn_measured_fraction_theta_max 0.994
_diffrn_measurement_device_type 'CCD area detector'
_diffrn_measurement_method '\w and phi scans'
_diffrn_radiation_monochromator graphite
_diffrn_radiation_source 'fine-focus sealed tube'
_diffrn_radiation_type MoK\a
_diffrn_radiation_wavelength 0.71073
_diffrn_reflns_av_R_equivalents 0.0690
_diffrn_reflns_av_sigmaI/netI 0.0450
_diffrn_reflns_limit_h_max 10
_diffrn_reflns_limit_h_min -10
_diffrn_reflns_limit_k_max 19
_diffrn_reflns_limit_k_min -19
_diffrn_reflns_limit_l_max 33
_diffrn_reflns_limit_l_min -33
_diffrn_reflns_number 26293
_diffrn_reflns_theta_full 28.08
_diffrn_reflns_theta_max 28.08
_diffrn_reflns_theta_min 3.79
_exptl_absorpt_coefficient_mu 0.091
_exptl_absorpt_correction_T_max 0.9910
_exptl_absorpt_correction_T_min 0.9372
_exptl_absorpt_correction_type multi-scan
_exptl_absorpt_process_details 'Sadabs (Bruker)'
_exptl_crystal_colour colorless
_exptl_crystal_density_diffrn 1.294
_exptl_crystal_description 'long needle'
_exptl_crystal_F_000 1248
_exptl_crystal_size_max 0.30
_exptl_crystal_size_mid 0.10
_exptl_crystal_size_min 0.10
_refine_diff_density_max 0.502
_refine_diff_density_min -0.526
_refine_diff_density_rms 0.063
_refine_ls_abs_structure_details 'Flack H D (1983), Acta Cryst. A39, 876-881'
_refine_ls_extinction_method none
_refine_ls_goodness_of_fit_ref 1.039
_refine_ls_hydrogen_treatment constr
_refine_ls_matrix_type full
_refine_ls_number_parameters 369
_refine_ls_number_reflns 4074
_refine_ls_number_restraints 9
_refine_ls_restrained_S_all 1.055
_refine_ls_R_factor_all 0.0740
_refine_ls_R_factor_gt 0.0561
_refine_ls_shift/su_max 0.024
_refine_ls_shift/su_mean 0.003
_refine_ls_structure_factor_coef Fsqd
_refine_ls_weighting_details 'calc w=1/[\s^2^(Fo^2^)+(0.0822P)^2^+1.6997P] where P=(Fo^2^+2Fc^2^)/3'
_refine_ls_weighting_scheme calc
_refine_ls_wR_factor_gt 0.1395
_refine_ls_wR_factor_ref 0.1524
_reflns_number_gt 3325
_reflns_number_total 4074
_reflns_threshold_expression >2sigma(I)
_cod_data_source_file ja073189osi20070505_120122.cif
_cod_data_source_block gg5106s
_cod_original_cell_volume 2981.7(17)
_cod_database_code 4109770

loop_
_symmetry_equiv_pos_as_xyz
'x, y, z'
'-x+1/2, -y, z+1/2'
'-x, y+1/2, -z+1/2'
'x+1/2, -y+1/2, -z'

loop_
_atom_site_label
_atom_site_type_symbol
_atom_site_fract_x
_atom_site_fract_y
_atom_site_fract_z
_atom_site_U_iso_or_equiv
_atom_site_adp_type
_atom_site_occupancy
_atom_site_symmetry_multiplicity
_atom_site_calc_flag
_atom_site_refinement_flags
_atom_site_disorder_assembly
_atom_site_disorder_group
O1 O 0.4658(3) 0.86954(15) 0.84359(9) 0.0175(5) Uani 1 1 d . . .
O2 O 0.5998(3) 0.99625(17) 0.82094(10) 0.0246(6) Uani 1 1 d . . .
O3 O 0.1608(3) 0.58944(16) 0.96748(8) 0.0209(5) Uani 1 1 d . . .
O4 O 0.0373(4) 0.57365(19) 1.04511(9) 0.0330(6) Uani 1 1 d . . .
O5 O 0.0420(3) 0.74263(16) 0.72244(9) 0.0254(5) Uani 1 1 d . . .
O6 O 0.6045(3) 0.59470(17) 0.83301(10) 0.0259(6) Uani 1 1 d . . .
C1 C 0.4699(5) 0.9589(2) 0.83421(12) 0.0190(7) Uani 1 1 d . . .
C2 C 0.2927(4) 0.9984(2) 0.84121(13) 0.0180(6) Uani 1 1 d . . .
H2 H 0.2826 1.0198 0.8780 0.022 Uiso 1 1 calc R . .
C3 C 0.1770(4) 0.9157(2) 0.83500(12) 0.0169(6) Uani 1 1 d . . .
H3 H 0.1612 0.9030 0.7971 0.020 Uiso 1 1 calc R . .
C4 C 0.2921(4) 0.8437(2) 0.85847(12) 0.0153(6) Uani 1 1 d . . .
H4 H 0.2827 0.8471 0.8972 0.018 Uiso 1 1 calc R . .
C5 C 0.2585(5) 1.0777(2) 0.80563(15) 0.0265(8) Uani 1 1 d . . .
H5A H 0.2727 1.0589 0.7693 0.040 Uiso 1 1 calc R . .
H5B H 0.3398 1.1260 0.8135 0.040 Uiso 1 1 calc R . .
H5C H 0.1410 1.0992 0.8110 0.040 Uiso 1 1 calc R . .
C6 C 0.0010(4) 0.9237(2) 0.86064(13) 0.0195(7) Uani 1 1 d . . .
H6A H 0.0178 0.9367 0.8981 0.023 Uiso 1 1 calc R . .
H6B H -0.0595 0.9758 0.8452 0.023 Uiso 1 1 calc R . .
C7 C -0.1142(4) 0.8415(2) 0.85566(14) 0.0213(7) Uani 1 1 d . . .
H7A H -0.1231 0.8260 0.8183 0.026 Uiso 1 1 calc R . .
H7B H -0.2306 0.8583 0.8676 0.026 Uiso 1 1 calc R . .
C8 C -0.0586(4) 0.7561(2) 0.88555(13) 0.0180(6) Uani 1 1 d . . .
H8 H -0.1618 0.7162 0.8852 0.022 Uiso 1 1 calc R . .
C9 C 0.0788(4) 0.7039(2) 0.85670(12) 0.0156(6) Uani 1 1 d . . .
C10 C 0.2617(4) 0.7471(2) 0.84199(12) 0.0139(6) Uani 1 1 d . . .
C11 C -0.0263(5) 0.7768(2) 0.94316(13) 0.0231(7) Uani 1 1 d . . .
H11A H 0.0825 0.8091 0.9468 0.035 Uiso 1 1 calc R . .
H11B H -0.0208 0.7204 0.9628 0.035 Uiso 1 1 calc R . .
H11C H -0.1200 0.8139 0.9567 0.035 Uiso 1 1 calc R . .
C12 C 0.2869(4) 0.7228(2) 0.78231(12) 0.0164(6) Uani 1 1 d . . .
C13 C 0.1011(4) 0.7149(2) 0.76269(12) 0.0176(6) Uani 1 1 d . . .
C14 C 0.0238(4) 0.6589(2) 0.80470(11) 0.0147(6) Uani 1 1 d . . .
H14 H -0.0986 0.6398 0.8008 0.018 Uiso 1 1 calc R . .
C15 C 0.4093(5) 0.7740(2) 0.74763(13) 0.0219(7) Uani 1 1 d . . .
H15A H 0.3715 0.8366 0.7448 0.033 Uiso 1 1 calc R . .
H15B H 0.4110 0.7465 0.7130 0.033 Uiso 1 1 calc R . .
H15C H 0.5249 0.7721 0.7626 0.033 Uiso 1 1 calc R . .
C16 C 0.4591(4) 0.6231(2) 0.83163(12) 0.0179(6) Uani 1 1 d . . .
C17 C 0.3293(4) 0.6215(2) 0.78814(12) 0.0175(6) Uani 1 1 d . . .
H17 H 0.3656 0.5899 0.7556 0.021 Uiso 1 1 calc R . .
C18 C 0.1620(4) 0.5843(2) 0.81521(12) 0.0165(6) Uani 1 1 d . . .
C19 C 0.1836(4) 0.6186(2) 0.87385(12) 0.0150(6) Uani 1 1 d . . .
C20 C 0.3577(4) 0.6707(2) 0.87315(12) 0.0165(6) Uani 1 1 d . . .
C21 C 0.4507(5) 0.6949(2) 0.92272(13) 0.0207(7) Uani 1 1 d . . .
H21A H 0.5427 0.7377 0.9149 0.031 Uiso 1 1 calc R . .
H21B H 0.5001 0.6405 0.9381 0.031 Uiso 1 1 calc R . .
H21C H 0.3698 0.7221 0.9473 0.031 Uiso 1 1 calc R . .
C22 C 0.1204(4) 0.4880(2) 0.79880(13) 0.0200(7) Uani 1 1 d . . .
H22 H 0.1062 0.4902 0.7602 0.024 Uiso 1 1 calc R . .
C23 C -0.0508(5) 0.4517(2) 0.82000(13) 0.0205(7) Uani 1 1 d . . .
H23A H -0.1412 0.4965 0.8124 0.025 Uiso 1 1 calc R . .
H23B H -0.0798 0.3965 0.8004 0.025 Uiso 1 1 calc R . .
C24 C -0.0583(5) 0.4296(2) 0.87784(13) 0.0232(7) Uani 1 1 d . . .
H24A H 0.0334 0.3857 0.8859 0.028 Uiso 1 1 calc R . .
H24B H -0.1696 0.4003 0.8853 0.028 Uiso 1 1 calc R . .
C25 C -0.0381(4) 0.5102(2) 0.91406(12) 0.0187(6) Uani 1 1 d . . .
H25 H -0.1213 0.5580 0.9036 0.022 Uiso 1 1 calc R . .
C26 C 0.1438(4) 0.5504(2) 0.91566(12) 0.0181(7) Uani 1 1 d . . .
H26 H 0.2282 0.5001 0.9125 0.022 Uiso 1 1 calc R . .
C27 C 0.2699(5) 0.4227(2) 0.80864(14) 0.0237(7) Uani 1 1 d . . .
H27A H 0.3007 0.4238 0.8456 0.035 Uiso 1 1 calc R . .
H27B H 0.3693 0.4409 0.7878 0.035 Uiso 1 1 calc R . .
H27C H 0.2352 0.3617 0.7988 0.035 Uiso 1 1 calc R . .
C28 C -0.0675(5) 0.4863(2) 0.97165(13) 0.0236(7) Uani 1 1 d . . .
H28 H -0.0210 0.4246 0.9779 0.028 Uiso 1 1 calc R . .
C29 C 0.0451(5) 0.5525(2) 1.00003(13) 0.0232(7) Uani 1 1 d . . .
C30 C -0.2527(6) 0.4882(4) 0.98983(16) 0.0400(10) Uani 1 1 d . . .
H30A H -0.3006 0.5482 0.9841 0.048 Uiso 1 1 calc R . .
H30B H -0.2577 0.4736 1.0270 0.048 Uiso 1 1 calc R . .
H30C H -0.3195 0.4439 0.9701 0.048 Uiso 1 1 calc R . .
O7 O 0.3365(12) 0.3814(6) -0.0363(3) 0.093(3) Uiso 0.610(9) 1 d PD A 1
O8 O 0.3295(14) 0.2810(7) 0.0271(4) 0.100(3) Uiso 0.610(9) 1 d PD A 1
C31 C 0.359(2) 0.2343(13) -0.0626(7) 0.120 Uiso 0.610(9) 1 d PD A 1
H31A H 0.2441 0.2117 -0.0709 0.180 Uiso 0.610(9) 1 calc PR A 1
H31B H 0.4318 0.1843 -0.0513 0.180 Uiso 0.610(9) 1 calc PR A 1
H31C H 0.4091 0.2623 -0.0936 0.180 Uiso 0.610(9) 1 calc PR A 1
C32 C 0.3469(13) 0.3005(6) -0.0212(3) 0.104(3) Uiso 1 1 d D . .
C33 C 0.3267(19) 0.3614(8) 0.0623(4) 0.157(5) Uiso 1 1 d D . .
H33A H 0.4357 0.3953 0.0601 0.188 Uiso 0.610(9) 1 calc PR A 1
H33B H 0.2303 0.4019 0.0535 0.188 Uiso 0.610(9) 1 calc PR A 1
H33C H 0.4276 0.3211 0.0642 0.188 Uiso 0.390(9) 1 calc PR A 2
H33D H 0.3606 0.4220 0.0743 0.188 Uiso 0.390(9) 1 calc PR A 2
C34 C 0.3048(18) 0.3230(8) 0.1127(4) 0.076(3) Uiso 0.610(9) 1 d PD A 1
H34A H 0.3791 0.2702 0.1161 0.091 Uiso 0.610(9) 1 calc PR A 1
H34B H 0.1848 0.3050 0.1172 0.091 Uiso 0.610(9) 1 calc PR A 1
H34C H 0.3354 0.3674 0.1392 0.091 Uiso 0.610(9) 1 calc PR A 1
O7A O 0.458(2) 0.2617(12) 0.0131(7) 0.127(6) Uiso 0.390(9) 1 d PD A 2
O8A O 0.256(2) 0.3647(12) 0.0084(6) 0.130 Uiso 0.390(9) 1 d PD A 2
C31A C 0.278(4) 0.237(2) -0.0598(12) 0.127 Uiso 0.390(9) 1 d PD A 2
H31D H 0.1858 0.2021 -0.0441 0.191 Uiso 0.390(9) 1 calc PR A 2
H31E H 0.3700 0.1971 -0.0715 0.191 Uiso 0.390(9) 1 calc PR A 2
H31F H 0.2335 0.2710 -0.0896 0.191 Uiso 0.390(9) 1 calc PR A 2
C34A C 0.186(3) 0.3266(17) 0.0930(9) 0.106(7) Uiso 0.390(9) 1 d PD A 2
H34D H 0.2298 0.2820 0.1178 0.127 Uiso 0.390(9) 1 calc PR A 2
H34E H 0.1017 0.2983 0.0700 0.127 Uiso 0.390(9) 1 calc PR A 2
H34F H 0.1316 0.3760 0.1121 0.127 Uiso 0.390(9) 1 calc PR A 2

loop_
_atom_site_aniso_label
_atom_site_aniso_U_11
_atom_site_aniso_U_22
_atom_site_aniso_U_33
_atom_site_aniso_U_23
_atom_site_aniso_U_13
_atom_site_aniso_U_12
O1 0.0123(10) 0.0177(11) 0.0226(11) 0.0022(9) -0.0001(9) -0.0004(9)
O2 0.0180(12) 0.0231(12) 0.0328(13) 0.0073(10) 0.0000(10) -0.0040(11)
O3 0.0235(12) 0.0230(12) 0.0162(11) -0.0004(9) 0.0019(9) -0.0025(10)
O4 0.0420(16) 0.0376(15) 0.0193(12) 0.0005(11) 0.0048(12) -0.0039(14)
O5 0.0281(13) 0.0221(12) 0.0261(12) 0.0056(10) -0.0085(11) -0.0052(11)
O6 0.0171(12) 0.0268(13) 0.0338(14) -0.0018(11) 0.0037(10) 0.0053(11)
C1 0.0186(16) 0.0208(16) 0.0175(15) 0.0036(12) -0.0046(13) -0.0012(14)
C2 0.0181(15) 0.0186(16) 0.0174(15) -0.0005(12) -0.0029(12) -0.0012(14)
C3 0.0168(15) 0.0145(14) 0.0196(15) -0.0002(12) -0.0016(12) 0.0003(13)
C4 0.0103(14) 0.0178(15) 0.0176(15) 0.0004(12) 0.0002(11) 0.0010(12)
C5 0.0242(18) 0.0205(17) 0.0348(19) 0.0058(15) 0.0006(16) 0.0005(15)
C6 0.0144(15) 0.0178(15) 0.0264(16) 0.0006(13) -0.0001(12) 0.0041(13)
C7 0.0126(15) 0.0221(16) 0.0292(18) -0.0010(14) 0.0008(13) 0.0029(13)
C8 0.0132(14) 0.0167(15) 0.0240(16) -0.0004(12) 0.0036(12) 0.0012(13)
C9 0.0121(14) 0.0167(14) 0.0179(14) 0.0004(12) -0.0008(12) -0.0016(12)
C10 0.0108(14) 0.0154(14) 0.0157(14) -0.0010(11) 0.0002(11) -0.0006(12)
C11 0.0244(17) 0.0226(17) 0.0224(16) -0.0012(13) 0.0078(14) 0.0021(14)
C12 0.0145(14) 0.0185(15) 0.0162(14) 0.0013(12) -0.0007(12) 0.0015(12)
C13 0.0175(15) 0.0153(14) 0.0200(15) -0.0031(12) -0.0007(13) 0.0005(13)
C14 0.0127(14) 0.0154(14) 0.0161(14) -0.0006(11) -0.0015(12) 0.0011(12)
C15 0.0228(17) 0.0224(16) 0.0206(16) -0.0008(13) 0.0054(14) -0.0017(14)
C16 0.0171(15) 0.0147(15) 0.0219(16) -0.0003(12) 0.0026(13) -0.0001(13)
C17 0.0155(15) 0.0194(15) 0.0175(15) 0.0008(12) 0.0040(12) 0.0008(13)
C18 0.0132(14) 0.0187(15) 0.0178(14) 0.0008(12) 0.0020(12) 0.0001(13)
C19 0.0137(14) 0.0164(15) 0.0149(14) 0.0002(12) 0.0002(12) 0.0010(12)
C20 0.0133(15) 0.0180(15) 0.0182(15) 0.0032(12) -0.0007(12) 0.0024(12)
C21 0.0177(16) 0.0226(16) 0.0218(16) 0.0003(13) -0.0049(13) 0.0018(14)
C22 0.0205(16) 0.0178(15) 0.0217(16) -0.0027(13) 0.0015(13) -0.0004(14)
C23 0.0208(16) 0.0150(15) 0.0256(16) -0.0048(13) -0.0008(14) -0.0008(14)
C24 0.0252(17) 0.0176(16) 0.0269(17) 0.0004(13) 0.0047(15) -0.0019(14)
C25 0.0211(16) 0.0166(15) 0.0185(15) 0.0001(12) 0.0045(13) -0.0025(14)
C26 0.0201(16) 0.0170(15) 0.0173(15) -0.0009(12) 0.0011(13) 0.0016(13)
C27 0.0221(17) 0.0205(17) 0.0284(17) -0.0026(14) 0.0034(14) 0.0034(15)
C28 0.0230(18) 0.0258(17) 0.0221(16) 0.0047(14) 0.0061(14) -0.0011(15)
C29 0.0248(17) 0.0257(17) 0.0190(16) 0.0059(13) 0.0025(14) 0.0052(15)
C30 0.029(2) 0.064(3) 0.027(2) 0.005(2) 0.0094(17) -0.004(2)

loop_
_atom_type_symbol
_atom_type_description
_atom_type_scat_dispersion_real
_atom_type_scat_dispersion_imag
_atom_type_scat_source
C C 0.0033 0.0000 'International Tables Vol C Tables 4.2.6.8 and 6.1.1.4'
H H 0.0000 0.0000 'International Tables Vol C Tables 4.2.6.8 and 6.1.1.4'
O O 0.0106 0.0000 'International Tables Vol C Tables 4.2.6.8 and 6.1.1.4'

loop_
_geom_angle_atom_site_label_1
_geom_angle_atom_site_label_2
_geom_angle_atom_site_label_3
_geom_angle
C1 O1 C4 109.2(3)
C29 O3 C26 110.1(3)
O2 C1 O1 121.6(3)
O2 C1 C2 128.5(3)
O1 C1 C2 109.9(3)
C1 C2 C5 113.0(3)
C1 C2 C3 102.3(3)
C5 C2 C3 117.3(3)
C1 C2 H2 107.9
C5 C2 H2 107.9
C3 C2 H2 107.9
C4 C3 C6 114.4(3)
C4 C3 C2 100.2(3)
C6 C3 C2 114.8(3)
C4 C3 H3 109.0
C6 C3 H3 109.0
C2 C3 H3 109.0
O1 C4 C10 108.8(2)
O1 C4 C3 104.9(2)
C10 C4 C3 117.7(3)
O1 C4 H4 108.4
C10 C4 H4 108.4
C3 C4 H4 108.4
C2 C5 H5A 109.5
C2 C5 H5B 109.5
H5A C5 H5B 109.5
C2 C5 H5C 109.5
H5A C5 H5C 109.5
H5B C5 H5C 109.5
C7 C6 C3 115.4(3)
C7 C6 H6A 108.4
C3 C6 H6A 108.4
C7 C6 H6B 108.4
C3 C6 H6B 108.4
H6A C6 H6B 107.5
C6 C7 C8 117.0(3)
C6 C7 H7A 108.1
C8 C7 H7A 108.0
C6 C7 H7B 108.1
C8 C7 H7B 108.1
H7A C7 H7B 107.3
C9 C8 C11 117.3(3)
C9 C8 C7 112.1(3)
C11 C8 C7 111.2(3)
C9 C8 H8 105.0
C11 C8 H8 105.0
C7 C8 H8 105.0
C8 C9 C14 116.5(3)
C8 C9 C19 130.0(3)
C14 C9 C19 92.1(2)
C8 C9 C10 122.4(3)
C14 C9 C10 102.4(2)
C19 C9 C10 85.9(2)
C4 C10 C20 117.8(3)
C4 C10 C12 117.8(3)
C20 C10 C12 105.5(2)
C4 C10 C9 116.9(3)
C20 C10 C9 90.7(2)
C12 C10 C9 104.2(2)
C8 C11 H11A 109.5
C8 C11 H11B 109.5
H11A C11 H11B 109.5
C8 C11 H11C 109.5
H11A C11 H11C 109.5
H11B C11 H11C 109.5
C15 C12 C13 116.0(3)
C15 C12 C17 114.4(3)
C13 C12 C17 99.1(3)
C15 C12 C10 122.2(3)
C13 C12 C10 102.5(2)
C17 C12 C10 98.9(2)
O5 C13 C14 131.2(3)
O5 C13 C12 128.0(3)
C14 C13 C12 100.7(2)
C13 C14 C9 105.7(2)
C13 C14 C18 104.1(3)
C9 C14 C18 88.1(2)
C13 C14 H14 118.1
C9 C14 H14 118.1
C18 C14 H14 118.1
C12 C15 H15A 109.5
C12 C15 H15B 109.5
H15A C15 H15B 109.5
C12 C15 H15C 109.5
H15A C15 H15C 109.5
H15B C15 H15C 109.5
O6 C16 C20 129.5(3)
O6 C16 C17 130.1(3)
C20 C16 C17 100.4(3)
C16 C17 C12 101.5(3)
C16 C17 C18 103.5(3)
C12 C17 C18 102.0(3)
C16 C17 H17 115.9
C12 C17 H17 115.9
C18 C17 H17 115.9
C22 C18 C14 118.0(3)
C22 C18 C17 112.5(3)
C14 C18 C17 104.1(3)
C22 C18 C19 125.5(3)
C14 C18 C19 90.5(2)
C17 C18 C19 102.5(2)
C26 C19 C20 121.3(3)
C26 C19 C9 129.5(3)
C20 C19 C9 92.6(2)
C26 C19 C18 115.8(3)
C20 C19 C18 103.8(2)
C9 C19 C18 86.5(2)
C16 C20 C21 117.3(3)
C16 C20 C19 103.3(3)
C21 C20 C19 121.7(3)
C16 C20 C10 103.2(2)
C21 C20 C10 119.0(3)
C19 C20 C10 87.3(2)
C20 C21 H21A 109.5
C20 C21 H21B 109.5
H21A C21 H21B 109.5
C20 C21 H21C 109.5
H21A C21 H21C 109.5
H21B C21 H21C 109.5
C18 C22 C27 112.7(3)
C18 C22 C23 114.6(3)
C27 C22 C23 112.1(3)
C18 C22 H22 105.5
C27 C22 H22 105.5
C23 C22 H22 105.5
C24 C23 C22 117.0(3)
C24 C23 H23A 108.0
C22 C23 H23A 108.0
C24 C23 H23B 108.0
C22 C23 H23B 108.0
H23A C23 H23B 107.3
C23 C24 C25 115.0(3)
C23 C24 H24A 108.5
C25 C24 H24A 108.5
C23 C24 H24B 108.5
C25 C24 H24B 108.5
H24A C24 H24B 107.5
C24 C25 C26 114.6(3)
C24 C25 C28 112.9(3)
C26 C25 C28 101.6(3)
C24 C25 H25 109.1
C26 C25 H25 109.1
C28 C25 H25 109.1
O3 C26 C19 111.3(3)
O3 C26 C25 105.2(3)
C19 C26 C25 115.6(3)
O3 C26 H26 108.2
C19 C26 H26 108.2
C25 C26 H26 108.2
C22 C27 H27A 109.5
C22 C27 H27B 109.5
H27A C27 H27B 109.5
C22 C27 H27C 109.5
H27A C27 H27C 109.5
H27B C27 H27C 109.5
C29 C28 C30 113.1(3)
C29 C28 C25 103.2(3)
C30 C28 C25 115.7(3)
C29 C28 H28 108.2
C30 C28 H28 108.2
C25 C28 H28 108.2
O4 C29 O3 121.7(4)
O4 C29 C28 127.5(3)
O3 C29 C28 110.8(3)
C28 C30 H30A 109.5
C28 C30 H30B 109.5
H30A C30 H30B 109.5
C28 C30 H30C 109.5
H30A C30 H30C 109.5
H30B C30 H30C 109.5
C32 O8 C33 113.9(9)
C32 C31 H31A 109.5
C32 C31 H31B 109.5
H31A C31 H31B 109.5
C32 C31 H31C 109.5
H31A C31 H31C 109.5
H31B C31 H31C 109.5
O7 C32 O8 120.3(10)
O7 C32 O7A 129.8(13)
O8 C32 O7A 49.1(9)
O7 C32 O8A 59.3(8)
O8 C32 O8A 65.1(9)
O7A C32 O8A 104.9(12)
O7 C32 C31A 112.2(17)
O8 C32 C31A 118.1(18)
O7A C32 C31A 113.5(18)
O8A C32 C31A 128.0(16)
O7 C32 C31 115.1(12)
O8 C32 C31 124.2(12)
O7A C32 C31 98.4(13)
O8A C32 C31 152.3(13)
C34 C33 O8A 144.3(14)
C34A C33 O8A 103.9(16)
C34 C33 O8 103.3(10)
C34A C33 O8 93.1(13)
O8A C33 O8 58.1(8)
C34 C33 H33A 111.1
C34A C33 H33A 149.8
O8A C33 H33A 104.2
O8 C33 H33A 111.1
C34 C33 H33B 111.1
C34A C33 H33B 76.6
O8A C33 H33B 59.2
O8 C33 H33B 111.1
H33A C33 H33B 109.1
C34 C33 H33C 78.9
C34A C33 H33C 111.0
O8A C33 H33C 111.0
O8 C33 H33C 62.3
H33A C33 H33C 68.4
H33B C33 H33C 169.5
C34 C33 H33D 96.5
C34A C33 H33D 111.0
O8A C33 H33D 111.0
O8 C33 H33D 155.7
H33B C33 H33D 73.6
H33C C33 H33D 109.0
C33 C34 H34A 109.5
C33 C34 H34B 109.5
H34A C34 H34B 109.5
C33 C34 H34C 109.5
H34A C34 H34C 109.5
H34B C34 H34C 109.5
C32 O8A C33 107.1(12)
C32 C31A H31D 109.5
C32 C31A H31E 109.5
H31D C31A H31E 109.5
C32 C31A H31F 109.5
H31D C31A H31F 109.5
H31E C31A H31F 109.5
C33 C34A H34D 109.5
C33 C34A H34E 109.5
H34D C34A H34E 109.5
C33 C34A H34F 109.5
H34D C34A H34F 109.5
H34E C34A H34F 109.5

loop_
_geom_bond_atom_site_label_1
_geom_bond_atom_site_label_2
_geom_bond_distance
O1 C1 1.353(4)
O1 C4 1.459(4)
O2 C1 1.204(4)
O3 C29 1.348(4)
O3 C26 1.460(4)
O4 C29 1.203(4)
O5 C13 1.205(4)
O6 C16 1.210(4)
C1 C2 1.511(5)
C2 C5 1.517(5)
C2 C3 1.534(5)
C2 H2 1.0000
C3 C4 1.523(4)
C3 C6 1.527(5)
C3 H3 1.0000
C4 C10 1.518(4)
C4 H4 1.0000
C5 H5A 0.9800
C5 H5B 0.9800
C5 H5C 0.9800
C6 C7 1.524(5)
C6 H6A 0.9900
C6 H6B 0.9900
C7 C8 1.547(5)
C7 H7A 0.9900
C7 H7B 0.9900
C8 C9 1.517(4)
C8 C11 1.533(5)
C8 H8 1.0000
C9 C14 1.555(4)
C9 C19 1.573(4)
C9 C10 1.608(4)
C10 C20 1.579(4)
C10 C12 1.589(4)
C11 H11A 0.9800
C11 H11B 0.9800
C11 H11C 0.9800
C12 C15 1.512(5)
C12 C13 1.538(5)
C12 C17 1.550(4)
C13 C14 1.492(4)
C14 C18 1.569(4)
C14 H14 1.0000
C15 H15A 0.9800
C15 H15B 0.9800
C15 H15C 0.9800
C16 C20 1.506(5)
C16 C17 1.508(5)
C17 C18 1.578(5)
C17 H17 1.0000
C18 C22 1.529(5)
C18 C19 1.600(4)
C19 C26 1.510(4)
C19 C20 1.563(4)
C20 C21 1.510(4)
C21 H21A 0.9800
C21 H21B 0.9800
C21 H21C 0.9800
C22 C27 1.539(5)
C22 C23 1.539(5)
C22 H22 1.0000
C23 C24 1.524(5)
C23 H23A 0.9900
C23 H23B 0.9900
C24 C25 1.526(4)
C24 H24A 0.9900
C24 H24B 0.9900
C25 C26 1.540(5)
C25 C28 1.540(5)
C25 H25 1.0000
C26 H26 1.0000
C27 H27A 0.9800
C27 H27B 0.9800
C27 H27C 0.9800
C28 C29 1.508(5)
C28 C30 1.517(5)
C28 H28 1.0000
C30 H30A 0.9800
C30 H30B 0.9800
C30 H30C 0.9800
O7 C32 1.268(11)
O8 C32 1.282(11)
O8 C33 1.501(12)
C31 C32 1.454(14)
C31 H31A 0.9800
C31 H31B 0.9800
C31 H31C 0.9800
C32 O7A 1.364(15)
C32 O8A 1.411(14)
C32 C31A 1.467(18)
C33 C34 1.425(12)
C33 C34A 1.446(16)
C33 O8A 1.492(14)
C33 H33A 0.9900
C33 H33B 0.9900
C33 H33C 0.9900
C33 H33D 0.9900
C34 H34A 0.9800
C34 H34B 0.9800
C34 H34C 0.9800
C31A H31D 0.9800
C31A H31E 0.9800
C31A H31F 0.9800
C34A H34D 0.9800
C34A H34E 0.9800
C34A H34F 0.9800

loop_
_geom_torsion_atom_site_label_1
_geom_torsion_atom_site_label_2
_geom_torsion_atom_site_label_3
_geom_torsion_atom_site_label_4
_geom_torsion
C4 O1 C1 O2 -179.6(3)
C4 O1 C1 C2 -1.5(3)
O2 C1 C2 C5 29.7(5)
O1 C1 C2 C5 -148.2(3)
O2 C1 C2 C3 156.7(3)
O1 C1 C2 C3 -21.2(3)
C1 C2 C3 C4 33.4(3)
C5 C2 C3 C4 157.7(3)
C1 C2 C3 C6 156.6(3)
C5 C2 C3 C6 -79.2(4)
C1 O1 C4 C10 150.7(3)
C1 O1 C4 C3 24.0(3)
C6 C3 C4 O1 -158.8(3)
C2 C3 C4 O1 -35.4(3)
C6 C3 C4 C10 80.2(4)
C2 C3 C4 C10 -156.4(3)
C4 C3 C6 C7 -63.8(4)
C2 C3 C6 C7 -178.9(3)
C3 C6 C7 C8 68.4(4)
C6 C7 C8 C9 -80.7(4)
C6 C7 C8 C11 52.8(4)
C11 C8 C9 C14 162.2(3)
C7 C8 C9 C14 -67.5(4)
C11 C8 C9 C19 44.0(5)
C7 C8 C9 C19 174.4(3)
C11 C8 C9 C10 -71.0(4)
C7 C8 C9 C10 59.4(4)
O1 C4 C10 C20 71.4(3)
C3 C4 C10 C20 -169.6(3)
O1 C4 C10 C12 -56.8(3)
C3 C4 C10 C12 62.2(4)
O1 C4 C10 C9 177.9(2)
C3 C4 C10 C9 -63.1(4)
C8 C9 C10 C4 0.1(4)
C14 C9 C10 C4 133.0(3)
C19 C9 C10 C4 -135.8(3)
C8 C9 C10 C20 122.1(3)
C14 C9 C10 C20 -105.1(2)
C19 C9 C10 C20 -13.8(2)
C8 C9 C10 C12 -131.7(3)
C14 C9 C10 C12 1.1(3)
C19 C9 C10 C12 92.4(2)
C4 C10 C12 C15 28.1(4)
C20 C10 C12 C15 -105.7(3)
C9 C10 C12 C15 159.5(3)
C4 C10 C12 C13 -104.0(3)
C20 C10 C12 C13 122.1(3)
C9 C10 C12 C13 27.3(3)
C4 C10 C12 C17 154.5(3)
C20 C10 C12 C17 20.6(3)
C9 C10 C12 C17 -74.2(3)
C15 C12 C13 O5 2.1(5)
C17 C12 C13 O5 -120.9(4)
C10 C12 C13 O5 137.8(3)
C15 C12 C13 C14 177.9(3)
C17 C12 C13 C14 54.9(3)
C10 C12 C13 C14 -46.4(3)
O5 C13 C14 C9 -135.6(4)
C12 C13 C14 C9 48.7(3)
O5 C13 C14 C18 132.3(4)
C12 C13 C14 C18 -43.3(3)
C8 C9 C14 C13 105.6(3)
C19 C9 C14 C13 -116.9(3)
C10 C9 C14 C13 -30.6(3)
C8 C9 C14 C18 -150.3(3)
C19 C9 C14 C18 -12.8(2)
C10 C9 C14 C18 73.5(2)
O6 C16 C17 C12 -123.5(4)
C20 C16 C17 C12 56.1(3)
O6 C16 C17 C18 131.1(4)
C20 C16 C17 C18 -49.3(3)
C15 C12 C17 C16 85.1(3)
C13 C12 C17 C16 -150.8(2)
C10 C12 C17 C16 -46.4(3)
C15 C12 C17 C18 -168.3(3)
C13 C12 C17 C18 -44.2(3)
C10 C12 C17 C18 60.2(3)
C13 C14 C18 C22 -110.2(3)
C9 C14 C18 C22 144.1(3)
C13 C14 C18 C17 15.2(3)
C9 C14 C18 C17 -90.5(3)
C13 C14 C18 C19 118.2(2)
C9 C14 C18 C19 12.6(2)
C16 C17 C18 C22 -107.7(3)
C12 C17 C18 C22 147.3(3)
C16 C17 C18 C14 123.5(3)
C12 C17 C18 C14 18.4(3)
C16 C17 C18 C19 29.7(3)
C12 C17 C18 C19 -75.4(3)
C8 C9 C19 C26 19.5(5)
C14 C9 C19 C26 -108.3(3)
C10 C9 C19 C26 149.4(3)
C8 C9 C19 C20 -115.9(3)
C14 C9 C19 C20 116.3(2)
C10 C9 C19 C20 14.0(2)
C8 C9 C19 C18 140.4(3)
C14 C9 C19 C18 12.6(2)
C10 C9 C19 C18 -89.7(2)
C22 C18 C19 C26 -5.6(4)
C14 C18 C19 C26 120.2(3)
C17 C18 C19 C26 -135.3(3)
C22 C18 C19 C20 130.0(3)
C14 C18 C19 C20 -104.3(2)
C17 C18 C19 C20 0.3(3)
C22 C18 C19 C9 -138.2(3)
C14 C18 C19 C9 -12.4(2)
C17 C18 C19 C9 92.1(2)
O6 C16 C20 C21 5.8(5)
C17 C16 C20 C21 -173.8(3)
O6 C16 C20 C19 -131.0(4)
C17 C16 C20 C19 49.4(3)
O6 C16 C20 C10 138.7(4)
C17 C16 C20 C10 -40.9(3)
C26 C19 C20 C16 102.2(3)
C9 C19 C20 C16 -117.2(2)
C18 C19 C20 C16 -30.2(3)
C26 C19 C20 C21 -32.1(4)
C9 C19 C20 C21 108.5(3)
C18 C19 C20 C21 -164.5(3)
C26 C19 C20 C10 -154.8(3)
C9 C19 C20 C10 -14.2(2)
C18 C19 C20 C10 72.8(3)
C4 C10 C20 C16 -121.9(3)
C12 C10 C20 C16 11.9(3)
C9 C10 C20 C16 116.9(3)
C4 C10 C20 C21 10.0(4)
C12 C10 C20 C21 143.8(3)
C9 C10 C20 C21 -111.2(3)
C4 C10 C20 C19 135.1(3)
C12 C10 C20 C19 -91.1(2)
C9 C10 C20 C19 13.9(2)
C14 C18 C22 C27 177.0(3)
C17 C18 C22 C27 55.8(4)
C19 C18 C22 C27 -69.9(4)
C14 C18 C22 C23 -53.3(4)
C17 C18 C22 C23 -174.5(3)
C19 C18 C22 C23 59.9(4)
C18 C22 C23 C24 -72.1(4)
C27 C22 C23 C24 57.9(4)
C22 C23 C24 C25 65.0(4)
C23 C24 C25 C26 -71.0(4)
C23 C24 C25 C28 173.3(3)
C29 O3 C26 C19 146.4(3)
C29 O3 C26 C25 20.5(3)
C20 C19 C26 O3 55.1(4)
C9 C19 C26 O3 -69.7(4)
C18 C19 C26 O3 -177.7(3)
C20 C19 C26 C25 175.0(3)
C9 C19 C26 C25 50.2(4)
C18 C19 C26 C25 -57.7(4)
C24 C25 C26 O3 -151.3(3)
C28 C25 C26 O3 -29.2(3)
C24 C25 C26 C19 85.5(3)
C28 C25 C26 C19 -152.4(3)
C24 C25 C28 C29 150.4(3)
C26 C25 C28 C29 27.1(3)
C24 C25 C28 C30 -85.6(4)
C26 C25 C28 C30 151.2(3)
C26 O3 C29 O4 178.9(3)
C26 O3 C29 C28 -2.3(4)
C30 C28 C29 O4 36.3(5)
C25 C28 C29 O4 162.0(4)
C30 C28 C29 O3 -142.3(3)
C25 C28 C29 O3 -16.7(4)
C33 O8 C32 O7 -9.7(17)
C33 O8 C32 O7A 108.7(16)
C33 O8 C32 O8A -32.2(12)
C33 O8 C32 C31A -153.6(17)
C33 O8 C32 C31 177.9(13)
C32 O8 C33 C34 179.4(11)
C32 O8 C33 C34A 137.0(15)
C32 O8 C33 O8A 32.6(12)
O7 C32 O8A C33 -126.5(16)
O8 C32 O8A C33 30.9(11)
O7A C32 O8A C33 1.3(17)
C31A C32 O8A C33 138(2)
C31 C32 O8A C33 148(2)
C34 C33 O8A C32 -94(2)
C34A C33 O8A C32 -112.9(16)
O8 C33 O8A C32 -27.9(10)
